data_7211994
loop_
_publ_author_name
'Yuan, Gang'
'Shao, Kui-Zhan'
'Wang, Xin-Long'
'Lan, Ya-Qian'
'Du, Dong-Ying'
'Su, Zhong-Min'

_publ_section_title
;
 A series of novel chiral lanthanide coordination polymers with channels
 constructed from 16Ln-based cage-like building units
;
_journal_issue 4
_journal_name_full CrystEngComm
_journal_page_first 1147
_journal_paper_doi 10.1039/b917779e
_journal_volume 12
_journal_year 2010
_chemical_formula_moiety 'C4 H6 Ce N3 O7'
_chemical_formula_sum 'C4 H6 Ce N3 O7'
_chemical_formula_weight 344.21
_chemical_name_systematic
;
?
;
_space_group_IT_number 154
_symmetry_cell_setting hexagonal
_symmetry_space_group_name_Hall 'P 32 2"'
_symmetry_space_group_name_H-M 'P 32 2 1'
_atom_sites_solution_hydrogens geom
_atom_sites_solution_primary direct
_atom_sites_solution_secondary difmap
_audit_creation_method SHELXL-97
_cell_angle_alpha 90.000(5)
_cell_angle_beta 90.000(5)
_cell_angle_gamma 120.000(5)
_cell_formula_units_Z 3
_cell_length_a 8.888(5)
_cell_length_b 8.888(8)
_cell_length_c 9.973(6)
_cell_measurement_reflns_used 3700
_cell_measurement_temperature 293(2)
_cell_measurement_theta_max 26.04
_cell_measurement_theta_min 1.33
_cell_volume 682.3(8)
_computing_cell_refinement 'Bruker SMART'
_computing_data_collection 'Bruker SMART'
_computing_data_reduction 'Bruker SMART'
_computing_molecular_graphics 'Bruker SHELXTL'
_computing_publication_material 'Bruker SHELXTL'
_computing_structure_refinement 'SHELXL-97 (Sheldrick, 1997)'
_computing_structure_solution 'SHELXS-97 (Sheldrick, 1990)'
_diffrn_ambient_temperature 293(2)
_diffrn_measured_fraction_theta_full 0.987
_diffrn_measured_fraction_theta_max 0.963
_diffrn_radiation_monochromator graphite
_diffrn_radiation_source 'fine-focus sealed tube'
_diffrn_radiation_type MoK\a
_diffrn_radiation_wavelength 0.71069
_diffrn_reflns_av_R_equivalents 0.0203
_diffrn_reflns_av_sigmaI/netI 0.0201
_diffrn_reflns_limit_h_max 10
_diffrn_reflns_limit_h_min -11
_diffrn_reflns_limit_k_max 11
_diffrn_reflns_limit_k_min -10
_diffrn_reflns_limit_l_max 13
_diffrn_reflns_limit_l_min -11
_diffrn_reflns_number 4169
_diffrn_reflns_theta_full 25.00
_diffrn_reflns_theta_max 28.30
_diffrn_reflns_theta_min 2.65
_exptl_absorpt_coefficient_mu 5.027
_exptl_absorpt_correction_T_max 0.340
_exptl_absorpt_correction_T_min 0.2227
_exptl_absorpt_correction_type multi-scan
_exptl_absorpt_process_details 'SADABS (Sheldrick, 1996)'
_exptl_crystal_colour colorless
_exptl_crystal_density_diffrn 2.513
_exptl_crystal_density_method 'not measured'
_exptl_crystal_description block
_exptl_crystal_F_000 483
_exptl_crystal_size_max 0.28
_exptl_crystal_size_mid 0.25
_exptl_crystal_size_min 0.20
_refine_diff_density_max 1.135
_refine_diff_density_min -1.004
_refine_diff_density_rms 0.160
_refine_ls_abs_structure_details 'Flack H D (1983), Acta Cryst. A39, 876-881'
_refine_ls_abs_structure_Flack 0.00(4)
_refine_ls_extinction_coef 0.031(2)
_refine_ls_extinction_expression Fc^*^=kFc[1+0.001xFc^2^\l^3^/sin(2\q)]^-1/4^
_refine_ls_extinction_method SHELXL
_refine_ls_goodness_of_fit_ref 1.071
_refine_ls_hydrogen_treatment constr
_refine_ls_matrix_type full
_refine_ls_number_parameters 71
_refine_ls_number_reflns 1076
_refine_ls_number_restraints 7
_refine_ls_restrained_S_all 1.072
_refine_ls_R_factor_all 0.0226
_refine_ls_R_factor_gt 0.0224
_refine_ls_shift/su_max 0.000
_refine_ls_shift/su_mean 0.000
_refine_ls_structure_factor_coef Fsqd
_refine_ls_weighting_details 'calc w=1/[\s^2^(Fo^2^)+(0.0435P)^2^+2.0289P] where P=(Fo^2^+2Fc^2^)/3'
_refine_ls_weighting_scheme calc
_refine_ls_wR_factor_gt 0.0657
_refine_ls_wR_factor_ref 0.0658
_reflns_number_gt 1066
_reflns_number_total 1076
_reflns_threshold_expression >2sigma(I)
_cod_data_source_file b917779e.txt
_cod_data_source_block 2
_cod_depositor_comments
;
The following automatic conversions were performed:

'_exptl_absorpt_correction_type' value 'MULTI-SCAN' changed to
'multi-scan' according to
/home/saulius/struct/CIF-dictionaries/cif_core.dic dictionary named
'cif_core.dic' version 2.4.2 from 2011-04-26.

Automatic conversion script
Id: cif_fix_values 1891 2012-01-12 08:04:46Z andrius 
;
_cod_original_cell_volume 682.3(6)
_cod_original_sg_symbol_H-M p3221
_cod_database_code 7211994

loop_
_symmetry_equiv_pos_as_xyz
'x, y, z'
'-y, x-y, z+2/3'
'-x+y, -x, z+1/3'
'x-y, -y, -z+1/3'
'-x, -x+y, -z+2/3'
'y, x, -z'

loop_
_atom_site_label
_atom_site_type_symbol
_atom_site_fract_x
_atom_site_fract_y
_atom_site_fract_z
_atom_site_U_iso_or_equiv
_atom_site_adp_type
_atom_site_occupancy
_atom_site_symmetry_multiplicity
_atom_site_calc_flag
_atom_site_refinement_flags
Ce1 Ce 0.22572(4) 0.0000 0.6667 0.00876(15) Uani 1 2 d S
O1 O 0.5927(5) 0.5259(6) 0.8623(4) 0.0210(8) Uani 1 1 d .
C2 C 0.3262(7) 0.2859(7) 0.9374(5) 0.0156(10) Uani 1 1 d .
O2 O 0.4660(5) 0.2878(6) 0.7394(4) 0.0203(8) Uani 1 1 d .
O1W O 0.2476(6) 0.2476(6) 0.5000 0.0235(13) Uani 1 2 d SD
H1W H 0.3382 0.2671 0.4571 0.035 Uiso 1 1 d RD
C1 C 0.4741(6) 0.3749(7) 0.8409(5) 0.0130(10) Uani 1 1 d .
N1 N 0.1935(5) 0.1295(6) 0.9019(4) 0.0154(9) Uani 1 1 d .
N2 N 0.0745(7) 0.0745(7) 1.0000 0.0168(12) Uani 1 2 d S
O2W O 0.8180(19) 0.472(2) 0.6728(14) 0.139(4) Uani 1 1 d U

loop_
_atom_site_aniso_label
_atom_site_aniso_U_11
_atom_site_aniso_U_22
_atom_site_aniso_U_33
_atom_site_aniso_U_23
_atom_site_aniso_U_13
_atom_site_aniso_U_12
Ce1 0.00799(17) 0.0102(2) 0.00885(19) -0.00136(12) -0.00068(6) 0.00508(11)
O1 0.0183(18) 0.0147(19) 0.0190(18) -0.0039(16) 0.0016(14) 0.0000(15)
C2 0.018(3) 0.012(2) 0.013(2) -0.0008(18) -0.0019(18) 0.005(2)
O2 0.0174(17) 0.018(2) 0.0164(17) -0.0060(16) 0.0037(14) 0.0017(17)
O1W 0.016(2) 0.016(2) 0.033(3) 0.0066(12) -0.0066(12) 0.005(2)
C1 0.010(2) 0.014(2) 0.011(2) -0.0014(17) -0.0010(18) 0.002(2)
N1 0.0121(19) 0.014(2) 0.014(2) -0.0003(17) 0.0028(15) 0.0024(17)
N2 0.015(2) 0.015(2) 0.014(3) -0.0026(13) 0.0026(13) 0.002(3)
O2W 0.139(4) 0.139(4) 0.139(4) -0.0023(10) 0.0019(10) 0.069(2)

loop_
_atom_type_symbol
_atom_type_description
_atom_type_scat_dispersion_real
_atom_type_scat_dispersion_imag
_atom_type_scat_source
C C 0.0033 0.0016 'International Tables Vol C Tables 4.2.6.8 and 6.1.1.4'
H H 0.0000 0.0000 'International Tables Vol C Tables 4.2.6.8 and 6.1.1.4'
N N 0.0061 0.0033 'International Tables Vol C Tables 4.2.6.8 and 6.1.1.4'
O O 0.0106 0.0060 'International Tables Vol C Tables 4.2.6.8 and 6.1.1.4'
Ce Ce -0.2486 2.6331 'International Tables Vol C Tables 4.2.6.8 and 6.1.1.4'

loop_
_geom_angle_atom_site_label_1
_geom_angle_atom_site_label_2
_geom_angle_atom_site_label_3
_geom_angle
_geom_angle_site_symmetry_1
_geom_angle_site_symmetry_3
O1 Ce1 O1 75.00(18) 5_656 2_654
O1 Ce1 O2 75.54(16) 5_656 .
O1 Ce1 O2 72.69(14) 2_654 .
O1 Ce1 O2 72.69(14) 5_656 4_556
O1 Ce1 O2 75.54(16) 2_654 4_556
O2 Ce1 O2 139.7(2) . 4_556
O1 Ce1 N2 142.50(9) 5_656 2_554
O1 Ce1 N2 142.50(9) 2_654 2_554
O2 Ce1 N2 110.17(11) . 2_554
O2 Ce1 N2 110.17(11) 4_556 2_554
O1 Ce1 O1W 76.31(12) 5_656 3
O1 Ce1 O1W 140.51(14) 2_654 3
O2 Ce1 O1W 124.64(11) . 3
O2 Ce1 O1W 70.37(15) 4_556 3
N2 Ce1 O1W 70.29(8) 2_554 3
O1 Ce1 O1W 140.51(14) 5_656 .
O1 Ce1 O1W 76.31(12) 2_654 .
O2 Ce1 O1W 70.37(15) . .
O2 Ce1 O1W 124.64(11) 4_556 .
N2 Ce1 O1W 70.29(8) 2_554 .
O1W Ce1 O1W 140.58(17) 3 .
O1 Ce1 N1 80.56(15) 5_656 .
O1 Ce1 N1 132.23(14) 2_654 .
O2 Ce1 N1 61.66(13) . .
O2 Ce1 N1 134.07(15) 4_556 .
N2 Ce1 N1 71.32(10) 2_554 .
O1W Ce1 N1 67.37(13) 3 .
O1W Ce1 N1 99.71(11) . .
O1 Ce1 N1 132.23(14) 5_656 4_556
O1 Ce1 N1 80.56(15) 2_654 4_556
O2 Ce1 N1 134.07(15) . 4_556
O2 Ce1 N1 61.66(13) 4_556 4_556
N2 Ce1 N1 71.32(10) 2_554 4_556
O1W Ce1 N1 99.71(11) 3 4_556
O1W Ce1 N1 67.37(13) . 4_556
N1 Ce1 N1 142.64(19) . 4_556
C1 O1 Ce1 154.9(4) . 3_665
N1 C2 C2 107.2(3) . 6_557
N1 C2 C1 117.5(4) . .
C2 C2 C1 135.3(3) 6_557 .
C1 O2 Ce1 128.7(3) . .
Ce1 O1W Ce1 127.1(2) 2_554 .
Ce1 O1W H1W 111.2 2_554 .
Ce1 O1W H1W 98.7 . .
O1 C1 O2 124.1(5) . .
O1 C1 C2 120.5(5) . .
O2 C1 C2 115.4(5) . .
C2 N1 N2 108.0(4) . .
C2 N1 Ce1 116.5(3) . .
N2 N1 Ce1 135.5(3) . .
N1 N2 N1 109.6(6) 6_557 .
N1 N2 Ce1 125.2(3) 6_557 3
N1 N2 Ce1 125.2(3) . 3

loop_
_geom_bond_atom_site_label_1
_geom_bond_atom_site_label_2
_geom_bond_distance
_geom_bond_site_symmetry_2
Ce1 O1 2.408(4) 5_656
Ce1 O1 2.408(4) 2_654
Ce1 O2 2.483(4) .
Ce1 O2 2.483(4) 4_556
Ce1 N2 2.669(6) 2_554
Ce1 O1W 2.686(3) 3
Ce1 O1W 2.686(3) .
Ce1 N1 2.691(5) .
Ce1 N1 2.691(5) 4_556
O1 C1 1.242(7) .
O1 Ce1 2.408(4) 3_665
C2 N1 1.345(7) .
C2 C2 1.394(10) 6_557
C2 C1 1.497(7) .
O2 C1 1.255(7) .
O1W Ce1 2.686(3) 2_554
O1W H1W 0.8496 .
N1 N2 1.340(5) .
N2 N1 1.340(5) 6_557
N2 Ce1 2.669(6) 3
